data_4342331
loop_
_publ_author_name
'Li, Ji-Kun'
'Huang, Xian-Qiang'
'Yang, Song'
'Ma, Hong-Wei'
'Chi, Ying-Nan'
'Hu, Chang-Wen'

_publ_section_title
;
 Four alkoxohexavanadate-based pd-polyoxovanadates as robust heterogeneous
 catalysts for oxidation of benzyl-alkanes.
;
_journal_issue 4
_journal_name_full 'Inorganic chemistry'
_journal_page_first 1454
_journal_page_last 1461
_journal_paper_doi 10.1021/ic502447b
_journal_volume 54
_journal_year 2015
_chemical_formula_moiety 'C36 H50 N6 O23 Pd2 V6'
_chemical_formula_sum 'C36 H50 N6 O23 Pd2 V6'
_chemical_formula_weight 1453.26
_space_group_crystal_system triclinic
_space_group_IT_number 2
_space_group_name_Hall '-P 1'
_space_group_name_H-M_alt 'P -1'
_symmetry_space_group_name_Hall '-P 1'
_symmetry_space_group_name_H-M 'P -1'
_atom_sites_solution_hydrogens geom
_atom_sites_solution_primary direct
_atom_sites_solution_secondary difmap
_audit_creation_method SHELXL-2014/6
_cell_angle_alpha 89.615(7)
_cell_angle_beta 75.262(7)
_cell_angle_gamma 84.946(7)
_cell_formula_units_Z 1
_cell_length_a 10.594(2)
_cell_length_b 10.709(2)
_cell_length_c 12.472(3)
_cell_measurement_reflns_used 2128
_cell_measurement_temperature 296(2)
_cell_measurement_theta_max 19.76
_cell_measurement_theta_min 2.26
_cell_volume 1362.9(5)
_computing_cell_refinement 'Bruker SAINT'
_computing_data_collection 'Bruker APEX2'
_computing_data_reduction 'Bruker SAINT'
_computing_molecular_graphics 'Bruker SHELXTL'
_computing_publication_material 'Bruker SHELXTL'
_computing_structure_refinement 'SHELXL-2014/6 (Sheldrick, 2014)'
_computing_structure_solution 'SHELXS-97 (Sheldrick, 2008)'
_diffrn_ambient_temperature 296(2)
_diffrn_measured_fraction_theta_full 0.958
_diffrn_measured_fraction_theta_max 0.975
_diffrn_measurement_device_type 'CCD area detector'
_diffrn_measurement_method 'phi and omega scans'
_diffrn_radiation_type MoK\a
_diffrn_radiation_wavelength 0.71073
_diffrn_reflns_av_R_equivalents 0.0703
_diffrn_reflns_av_unetI/netI 0.0961
_diffrn_reflns_Laue_measured_fraction_full 0.958
_diffrn_reflns_Laue_measured_fraction_max 0.975
_diffrn_reflns_limit_h_max 12
_diffrn_reflns_limit_h_min -12
_diffrn_reflns_limit_k_max 12
_diffrn_reflns_limit_k_min -12
_diffrn_reflns_limit_l_max 14
_diffrn_reflns_limit_l_min -14
_diffrn_reflns_number 12571
_diffrn_reflns_point_group_measured_fraction_full 0.958
_diffrn_reflns_point_group_measured_fraction_max 0.975
_diffrn_reflns_theta_full 25.242
_diffrn_reflns_theta_max 25.047
_diffrn_reflns_theta_min 1.909
_diffrn_source 'fine-focus sealed tube'
_exptl_absorpt_coefficient_mu 1.704
_exptl_absorpt_correction_T_max 0.7963
_exptl_absorpt_correction_T_min 0.6852
_exptl_absorpt_correction_type multi-scan
_exptl_absorpt_process_details sadabs
_exptl_crystal_colour yellow
_exptl_crystal_density_diffrn 1.770
_exptl_crystal_density_method 'not measured'
_exptl_crystal_description block
_exptl_crystal_F_000 722
_exptl_crystal_size_max 0.240
_exptl_crystal_size_mid 0.220
_exptl_crystal_size_min 0.140
_refine_diff_density_max 0.981
_refine_diff_density_min -0.536
_refine_diff_density_rms 0.123
_refine_ls_extinction_coef 0.0037(7)
_refine_ls_extinction_expression Fc^*^=kFc[1+0.001xFc^2^\l^3^/sin(2\q)]^-1/4^
_refine_ls_extinction_method SHELXL
_refine_ls_goodness_of_fit_ref 1.008
_refine_ls_hydrogen_treatment constr
_refine_ls_matrix_type full
_refine_ls_number_parameters 332
_refine_ls_number_reflns 4712
_refine_ls_number_restraints 198
_refine_ls_restrained_S_all 0.996
_refine_ls_R_factor_all 0.1172
_refine_ls_R_factor_gt 0.0615
_refine_ls_shift/su_max 0.001
_refine_ls_shift/su_mean 0.000
_refine_ls_structure_factor_coef Fsqd
_refine_ls_weighting_details 'w=1/[\s^2^(Fo^2^)+(0.0850P)^2^+0.0400P] where P=(Fo^2^+2Fc^2^)/3'
_refine_ls_weighting_scheme calc
_refine_ls_wR_factor_gt 0.1474
_refine_ls_wR_factor_ref 0.1783
_reflns_Friedel_coverage 0.000
_reflns_number_gt 2712
_reflns_number_total 4712
_reflns_threshold_expression 'I > 2\s(I)'
_cod_data_source_file ic502447b_si_004.cif
_cod_data_source_block 1ma
_cod_depositor_comments 'Adding full bibliography for 4342328--4342332.cif.'
_cod_original_cell_volume 1363.0(5)
_cod_database_code 4342331
_shelx_space_group_comment
;
The symmetry employed for this shelxl refinement is uniquely defined
by the following loop, which should always be used as a source of
symmetry information in preference to the above space-group names.
They are only intended as comments.
;
_shelx_estimated_absorpt_t_min 0.685
_shelx_estimated_absorpt_t_max 0.796
_shelxl_version_number 2014/6

loop_
_space_group_symop_operation_xyz
'x, y, z'
'-x, -y, -z'

loop_
_atom_site_label
_atom_site_type_symbol
_atom_site_fract_x
_atom_site_fract_y
_atom_site_fract_z
_atom_site_U_iso_or_equiv
_atom_site_adp_type
_atom_site_occupancy
_atom_site_site_symmetry_order
_atom_site_calc_flag
_atom_site_refinement_flags_posn
_atom_site_refinement_flags_adp
_atom_site_refinement_flags_occupancy
Pd1 Pd 0.50453(6) 0.79758(6) 0.44798(6) 0.0545(3) Uani 1 1 d . . .
V1 V 0.94228(13) 0.58408(14) 0.17062(11) 0.0544(4) Uani 1 1 d . . .
V2 V 0.91407(15) 0.32790(15) 0.07630(13) 0.0613(5) Uani 1 1 d . . .
V3 V 1.18625(14) 0.43226(17) 0.04105(13) 0.0657(5) Uani 1 1 d . . .
O1 O 1.0000 0.5000 0.0000 0.0459(18) Uani 1 2 d S . P
O2 O 0.8889(6) 0.6550(7) 0.2872(5) 0.0736(19) Uani 1 1 d . . .
O3 O 1.0183(6) 0.7249(6) 0.0811(5) 0.0629(16) Uani 1 1 d . . .
O4 O 0.7865(5) 0.6307(6) 0.1119(5) 0.0622(16) Uani 1 1 d . . .
O5 O 1.1030(5) 0.5192(6) 0.1708(5) 0.0617(16) Uani 1 1 d . . .
O6 O 0.8729(5) 0.4280(6) 0.1985(4) 0.0607(16) Uani 1 1 d . . .
O7 O 0.8517(8) 0.2011(7) 0.1234(6) 0.096(2) Uani 1 1 d . . .
O8 O 0.7696(5) 0.4091(6) 0.0276(5) 0.0655(17) Uani 1 1 d . . .
O9 O 1.0862(6) 0.2955(6) 0.0887(5) 0.0740(18) Uani 1 1 d . . .
O10 O 1.3239(6) 0.3818(8) 0.0592(6) 0.096(2) Uani 1 1 d . . .
O11 O 0.4735(7) 0.9243(6) 0.3408(5) 0.0751(19) Uani 1 1 d . . .
O12 O 0.6682(6) 0.8638(6) 0.4581(5) 0.0712(19) Uani 1 1 d . . .
N1 N 0.3337(7) 0.7314(6) 0.4460(6) 0.0531(18) Uani 1 1 d . . .
N2 N 0.3080(6) 0.6464(7) 0.6234(5) 0.0546(18) Uani 1 1 d . . .
H2 H 0.2483 0.6394 0.6838 0.066 Uiso 1 1 calc R U .
N3 N 0.5321(6) 0.6701(6) 0.5581(6) 0.0520(18) Uani 1 1 d . . .
C1 C 0.9853(15) 0.8529(11) 0.1109(11) 0.121(5) Uani 1 1 d . U .
H1A H 1.0349 0.9036 0.0545 0.181 Uiso 1 1 calc R U .
H1B H 0.8934 0.8734 0.1182 0.181 Uiso 1 1 calc R U .
H1C H 1.0051 0.8688 0.1802 0.181 Uiso 1 1 calc R U .
C2 C 0.6865(12) 0.7264(11) 0.1574(10) 0.098(4) Uani 1 1 d . U .
H2A H 0.6881 0.7446 0.2323 0.147 Uiso 1 1 calc R U .
H2B H 0.7007 0.8006 0.1139 0.147 Uiso 1 1 calc R U .
H2C H 0.6028 0.6988 0.1569 0.147 Uiso 1 1 calc R U .
C3 C 0.6779(15) 0.3403(15) -0.0165(13) 0.146(6) Uani 1 1 d . . .
H3A H 0.6136 0.3990 -0.0357 0.219 Uiso 1 1 calc R U .
H3B H 0.7257 0.2926 -0.0813 0.219 Uiso 1 1 calc R U .
H3C H 0.6349 0.2847 0.0389 0.219 Uiso 1 1 calc R U .
C4 C 0.2845(9) 0.7538(9) 0.3589(8) 0.062(2) Uani 1 1 d . U .
H4 H 0.3353 0.7909 0.2970 0.075 Uiso 1 1 calc R U .
C5 C 0.1612(10) 0.7244(9) 0.3571(9) 0.076(3) Uani 1 1 d . U .
H5 H 0.1307 0.7377 0.2940 0.091 Uiso 1 1 calc R U .
C6 C 0.0858(9) 0.6757(9) 0.4486(9) 0.070(2) Uani 1 1 d . U .
H6 H 0.0012 0.6575 0.4498 0.084 Uiso 1 1 calc R U .
C7 C 0.1321(8) 0.6533(9) 0.5379(8) 0.063(2) Uani 1 1 d . U .
H7 H 0.0790 0.6228 0.6022 0.075 Uiso 1 1 calc R U .
C8 C 0.2616(8) 0.6765(8) 0.5334(7) 0.054(2) Uani 1 1 d . U .
C9 C 0.4333(8) 0.6255(8) 0.6339(7) 0.054(2) Uani 1 1 d . U .
C10 C 0.4525(9) 0.5585(9) 0.7251(8) 0.066(2) Uani 1 1 d . U .
H10 H 0.3821 0.5304 0.7777 0.079 Uiso 1 1 calc R U .
C11 C 0.5750(10) 0.5355(9) 0.7350(8) 0.070(2) Uani 1 1 d . U .
H11 H 0.5895 0.4929 0.7966 0.084 Uiso 1 1 calc R U .
C12 C 0.6780(10) 0.5728(10) 0.6577(10) 0.078(3) Uani 1 1 d . U .
H12 H 0.7631 0.5533 0.6642 0.093 Uiso 1 1 calc R U .
C13 C 0.6557(9) 0.6397(9) 0.5699(9) 0.069(2) Uani 1 1 d . U .
H13 H 0.7267 0.6653 0.5165 0.083 Uiso 1 1 calc R U .
C14 C 0.5142(14) 1.0875(11) 0.2152(11) 0.114(4) Uani 1 1 d . U .
H14A H 0.5783 1.1462 0.1894 0.171 Uiso 1 1 calc R U .
H14B H 0.5084 1.0362 0.1542 0.171 Uiso 1 1 calc R U .
H14C H 0.4305 1.1322 0.2469 0.171 Uiso 1 1 calc R U .
C15 C 0.5537(12) 1.0067(9) 0.3008(9) 0.083(3) Uani 1 1 d . U .
C17 C 0.7202(10) 0.9549(10) 0.4035(10) 0.079(3) Uani 1 1 d . U .
C18 C 0.8468(10) 0.9852(11) 0.4249(12) 0.112(5) Uani 1 1 d . U .
H18A H 0.8787 1.0548 0.3804 0.167 Uiso 1 1 calc R U .
H18B H 0.8331 1.0067 0.5019 0.167 Uiso 1 1 calc R U .
H18C H 0.9100 0.9137 0.4062 0.167 Uiso 1 1 calc R U .
C16 C 0.6705(12) 1.0235(10) 0.3280(11) 0.091(4) Uani 1 1 d . U .
H16 H 0.7191 1.0867 0.2919 0.109 Uiso 1 1 calc R U .

loop_
_atom_site_aniso_label
_atom_site_aniso_U_11
_atom_site_aniso_U_22
_atom_site_aniso_U_33
_atom_site_aniso_U_23
_atom_site_aniso_U_13
_atom_site_aniso_U_12
Pd1 0.0529(4) 0.0561(5) 0.0451(5) -0.0027(3) 0.0075(3) -0.0128(3)
V1 0.0532(8) 0.0714(10) 0.0345(8) -0.0079(7) -0.0006(6) -0.0136(7)
V2 0.0665(10) 0.0653(10) 0.0489(10) 0.0035(8) -0.0016(7) -0.0279(8)
V3 0.0510(9) 0.0922(13) 0.0526(10) -0.0138(9) -0.0117(7) -0.0016(8)
O1 0.047(4) 0.050(4) 0.035(4) -0.005(3) 0.002(3) -0.013(3)
O2 0.071(4) 0.107(5) 0.037(4) -0.026(3) -0.002(3) -0.013(4)
O3 0.068(4) 0.061(4) 0.056(4) -0.009(3) -0.004(3) -0.017(3)
O4 0.045(3) 0.087(4) 0.045(4) -0.013(3) 0.004(3) 0.000(3)
O5 0.054(3) 0.085(4) 0.047(4) -0.007(3) -0.011(3) -0.015(3)
O6 0.059(3) 0.088(4) 0.031(3) 0.003(3) 0.003(3) -0.023(3)
O7 0.127(6) 0.090(5) 0.069(5) 0.017(4) -0.008(4) -0.052(5)
O8 0.052(3) 0.085(4) 0.056(4) -0.012(3) 0.003(3) -0.032(3)
O9 0.080(4) 0.072(4) 0.062(4) 0.006(3) -0.004(3) -0.007(3)
O10 0.056(4) 0.139(7) 0.095(6) -0.020(5) -0.029(4) 0.013(4)
O11 0.085(5) 0.059(4) 0.072(5) 0.007(3) 0.001(4) -0.015(3)
O12 0.064(4) 0.063(4) 0.075(5) -0.005(3) 0.010(3) -0.019(3)
N1 0.063(4) 0.060(4) 0.031(4) 0.003(3) -0.001(3) -0.011(3)
N2 0.051(4) 0.075(5) 0.033(4) 0.005(4) 0.001(3) -0.014(3)
N3 0.034(3) 0.059(4) 0.058(5) -0.004(4) -0.002(3) -0.006(3)
C1 0.181(14) 0.072(8) 0.099(10) -0.012(7) -0.006(9) -0.035(8)
C2 0.103(8) 0.096(8) 0.079(8) -0.029(6) 0.000(6) 0.019(7)
C3 0.132(13) 0.157(14) 0.136(14) 0.012(11) 0.000(10) -0.043(11)
C4 0.072(5) 0.070(5) 0.048(5) 0.007(4) -0.017(4) -0.015(4)
C5 0.087(6) 0.081(6) 0.062(6) 0.005(5) -0.025(5) -0.003(5)
C6 0.060(5) 0.078(6) 0.075(6) 0.001(5) -0.017(5) -0.014(4)
C7 0.053(4) 0.078(5) 0.057(5) 0.007(4) -0.010(4) -0.019(4)
C8 0.056(4) 0.060(5) 0.044(5) -0.002(4) -0.006(4) -0.011(4)
C9 0.050(4) 0.066(5) 0.043(5) -0.002(4) -0.005(4) -0.010(4)
C10 0.064(5) 0.073(5) 0.058(5) 0.005(4) -0.012(4) -0.004(4)
C11 0.077(6) 0.071(6) 0.063(6) 0.002(5) -0.021(5) -0.002(5)
C12 0.066(5) 0.082(6) 0.087(7) -0.008(5) -0.022(5) -0.004(5)
C13 0.056(5) 0.073(6) 0.074(6) -0.001(5) -0.007(4) -0.011(4)
C14 0.151(11) 0.073(7) 0.105(10) 0.017(7) -0.003(8) -0.025(7)
C15 0.108(7) 0.051(5) 0.069(7) 0.001(5) 0.018(6) -0.016(6)
C17 0.075(6) 0.059(6) 0.085(7) -0.031(5) 0.022(5) -0.022(5)
C18 0.062(6) 0.083(8) 0.164(12) -0.035(8) 0.024(7) -0.025(6)
C16 0.087(7) 0.062(6) 0.092(8) -0.013(6) 0.041(6) -0.026(6)

loop_
_atom_type_symbol
_atom_type_description
_atom_type_scat_dispersion_real
_atom_type_scat_dispersion_imag
_atom_type_scat_source
C C 0.0033 0.0016 'International Tables Vol C Tables 4.2.6.8 and 6.1.1.4'
H H 0.0000 0.0000 'International Tables Vol C Tables 4.2.6.8 and 6.1.1.4'
N N 0.0061 0.0033 'International Tables Vol C Tables 4.2.6.8 and 6.1.1.4'
O O 0.0106 0.0060 'International Tables Vol C Tables 4.2.6.8 and 6.1.1.4'
V V 0.3005 0.5294 'International Tables Vol C Tables 4.2.6.8 and 6.1.1.4'
Pd Pd -0.9988 1.0072 'International Tables Vol C Tables 4.2.6.8 and 6.1.1.4'

loop_
_geom_angle_atom_site_label_1
_geom_angle_atom_site_label_2
_geom_angle_atom_site_label_3
_geom_angle
_geom_angle_site_symmetry_1
_geom_angle_site_symmetry_3
O12 Pd1 O11 92.9(3) . .
O12 Pd1 N3 87.9(3) . .
O11 Pd1 N3 178.8(2) . .
O12 Pd1 N1 177.1(3) . .
O11 Pd1 N1 88.6(3) . .
N3 Pd1 N1 90.5(3) . .
O2 V1 O5 104.6(3) . .
O2 V1 O6 102.6(3) . .
O5 V1 O6 92.5(3) . .
O2 V1 O3 98.9(3) . .
O5 V1 O3 89.7(3) . .
O6 V1 O3 157.1(3) . .
O2 V1 O4 97.1(3) . .
O5 V1 O4 158.2(2) . .
O6 V1 O4 84.9(3) . .
O3 V1 O4 84.7(3) . .
O2 V1 O1 173.2(3) . .
O5 V1 O1 81.64(18) . .
O6 V1 O1 79.60(16) . .
O3 V1 O1 78.18(17) . .
O4 V1 O1 76.56(16) . .
O2 V1 V3 139.1(2) . .
O5 V1 V3 34.45(18) . .
O6 V1 V3 84.68(18) . .
O3 V1 V3 84.29(17) . .
O4 V1 V3 123.78(16) . .
O1 V1 V3 47.22(4) . .
O2 V1 V2 135.7(3) . .
O5 V1 V2 84.77(19) . .
O6 V1 V2 33.12(16) . .
O3 V1 V2 124.76(18) . .
O4 V1 V2 81.22(18) . .
O1 V1 V2 46.61(4) . .
V3 V1 V2 61.55(5) . .
O7 V2 O6 102.2(3) . .
O7 V2 O9 101.5(4) . .
O6 V2 O9 91.0(3) . .
O7 V2 O8 99.5(4) . .
O6 V2 O8 90.4(3) . .
O9 V2 O8 158.1(3) . .
O7 V2 O3 98.3(3) . 2_765
O6 V2 O3 159.4(3) . 2_765
O9 V2 O3 86.8(3) . 2_765
O8 V2 O3 84.3(3) . 2_765
O7 V2 O1 176.3(3) . .
O6 V2 O1 81.23(19) . .
O9 V2 O1 79.8(2) . .
O8 V2 O1 78.88(18) . .
O3 V2 O1 78.21(18) 2_765 .
O7 V2 V1 136.8(3) . .
O6 V2 V1 34.66(18) . .
O9 V2 V1 82.3(2) . .
O8 V2 V1 86.51(18) . .
O3 V2 V1 124.89(18) 2_765 .
O1 V2 V1 46.71(4) . .
O7 V2 V3 135.8(3) . .
O6 V2 V3 83.10(18) . .
O9 V2 V3 34.3(2) . .
O8 V2 V3 124.46(19) . .
O3 V2 V3 83.56(18) 2_765 .
O1 V2 V3 45.59(4) . .
V1 V2 V3 58.54(5) . .
O10 V3 O5 104.2(3) . .
O10 V3 O9 101.7(4) . .
O5 V3 O9 90.4(3) . .
O10 V3 O8 99.8(4) . 2_765
O5 V3 O8 88.6(3) . 2_765
O9 V3 O8 158.1(3) . 2_765
O10 V3 O4 98.0(3) . 2_765
O5 V3 O4 157.6(3) . 2_765
O9 V3 O4 87.7(3) . 2_765
O8 V3 O4 85.0(3) 2_765 2_765
O10 V3 O1 175.1(3) . .
O5 V3 O1 80.51(19) . .
O9 V3 O1 79.6(2) . .
O8 V3 O1 78.73(19) 2_765 .
O4 V3 O1 77.23(17) 2_765 .
O10 V3 V1 137.3(3) . .
O5 V3 V1 33.06(18) . .
O9 V3 V1 83.30(19) . .
O8 V3 V1 83.96(17) 2_765 .
O4 V3 V1 124.71(18) 2_765 .
O1 V3 V1 47.48(4) . .
O10 V3 V2 135.6(3) . .
O5 V3 V2 82.30(18) . .
O9 V3 V2 34.0(2) . .
O8 V3 V2 124.45(19) 2_765 .
O4 V3 V2 83.73(17) 2_765 .
O1 V3 V2 45.73(4) . .
V1 V3 V2 59.90(5) . .
V3 O1 V3 180.00(9) 2_765 .
V3 O1 V2 88.68(7) 2_765 2_765
V3 O1 V2 91.32(7) . 2_765
V3 O1 V2 91.32(7) 2_765 .
V3 O1 V2 88.68(7) . .
V2 O1 V2 180.0 2_765 .
V3 O1 V1 85.30(6) 2_765 2_765
V3 O1 V1 94.70(6) . 2_765
V2 O1 V1 86.68(6) 2_765 2_765
V2 O1 V1 93.32(6) . 2_765
V3 O1 V1 94.70(6) 2_765 .
V3 O1 V1 85.30(6) . .
V2 O1 V1 93.32(6) 2_765 .
V2 O1 V1 86.68(6) . .
V1 O1 V1 180.0 2_765 .
C1 O3 V1 124.7(7) . .
C1 O3 V2 120.7(7) . 2_765
V1 O3 V2 110.2(3) . 2_765
C2 O4 V3 121.3(6) . 2_765
C2 O4 V1 124.6(6) . .
V3 O4 V1 111.5(2) 2_765 .
V1 O5 V3 112.5(3) . .
V2 O6 V1 112.2(3) . .
C3 O8 V2 123.4(8) . .
C3 O8 V3 116.2(8) . 2_765
V2 O8 V3 111.0(3) . 2_765
V2 O9 V3 111.7(3) . .
C15 O11 Pd1 123.6(8) . .
C17 O12 Pd1 125.9(8) . .
C8 N1 C4 118.5(8) . .
C8 N1 Pd1 121.9(6) . .
C4 N1 Pd1 119.2(6) . .
C8 N2 C9 130.9(7) . .
C8 N2 H2 114.5 . .
C9 N2 H2 114.5 . .
C9 N3 C13 116.8(8) . .
C9 N3 Pd1 123.0(6) . .
C13 N3 Pd1 119.4(6) . .
O3 C1 H1A 109.5 . .
O3 C1 H1B 109.5 . .
H1A C1 H1B 109.5 . .
O3 C1 H1C 109.5 . .
H1A C1 H1C 109.5 . .
H1B C1 H1C 109.5 . .
O4 C2 H2A 109.5 . .
O4 C2 H2B 109.5 . .
H2A C2 H2B 109.5 . .
O4 C2 H2C 109.5 . .
H2A C2 H2C 109.5 . .
H2B C2 H2C 109.5 . .
O8 C3 H3A 109.5 . .
O8 C3 H3B 109.5 . .
H3A C3 H3B 109.5 . .
O8 C3 H3C 109.5 . .
H3A C3 H3C 109.5 . .
H3B C3 H3C 109.5 . .
N1 C4 C5 122.5(9) . .
N1 C4 H4 118.8 . .
C5 C4 H4 118.8 . .
C6 C5 C4 118.6(10) . .
C6 C5 H5 120.7 . .
C4 C5 H5 120.7 . .
C7 C6 C5 120.3(10) . .
C7 C6 H6 119.9 . .
C5 C6 H6 119.9 . .
C6 C7 C8 119.2(9) . .
C6 C7 H7 120.4 . .
C8 C7 H7 120.4 . .
N1 C8 N2 121.5(8) . .
N1 C8 C7 120.6(9) . .
N2 C8 C7 117.8(8) . .
N3 C9 N2 119.8(8) . .
N3 C9 C10 122.5(8) . .
N2 C9 C10 117.6(8) . .
C11 C10 C9 118.1(9) . .
C11 C10 H10 121.0 . .
C9 C10 H10 121.0 . .
C10 C11 C12 121.5(10) . .
C10 C11 H11 119.3 . .
C12 C11 H11 119.3 . .
C11 C12 C13 118.9(10) . .
C11 C12 H12 120.5 . .
C13 C12 H12 120.5 . .
N3 C13 C12 122.0(9) . .
N3 C13 H13 119.0 . .
C12 C13 H13 119.0 . .
C15 C14 H14A 109.5 . .
C15 C14 H14B 109.5 . .
H14A C14 H14B 109.5 . .
C15 C14 H14C 109.5 . .
H14A C14 H14C 109.5 . .
H14B C14 H14C 109.5 . .
O11 C15 C16 126.6(11) . .
O11 C15 C14 114.2(12) . .
C16 C15 C14 119.2(11) . .
O12 C17 C16 125.3(11) . .
O12 C17 C18 115.3(13) . .
C16 C17 C18 119.4(11) . .
C17 C18 H18A 109.5 . .
C17 C18 H18B 109.5 . .
H18A C18 H18B 109.5 . .
C17 C18 H18C 109.5 . .
H18A C18 H18C 109.5 . .
H18B C18 H18C 109.5 . .
C17 C16 C15 125.6(10) . .
C17 C16 H16 117.2 . .
C15 C16 H16 117.2 . .

loop_
_geom_bond_atom_site_label_1
_geom_bond_atom_site_label_2
_geom_bond_distance
_geom_bond_site_symmetry_2
Pd1 O12 1.963(6) .
Pd1 O11 1.964(7) .
Pd1 N3 1.985(7) .
Pd1 N1 2.007(7) .
V1 O2 1.591(5) .
V1 O5 1.782(6) .
V1 O6 1.880(6) .
V1 O3 1.976(6) .
V1 O4 1.993(6) .
V1 O1 2.2316(14) .
V1 V3 3.018(2) .
V1 V2 3.060(2) .
V2 O7 1.605(7) .
V2 O6 1.806(6) .
V2 O9 1.871(7) .
V2 O8 1.923(7) .
V2 O3 1.979(6) 2_765
V2 O1 2.2276(15) .
V2 V3 3.110(2) .
V3 O10 1.581(7) .
V3 O5 1.847(6) .
V3 O9 1.888(7) .
V3 O8 1.937(7) 2_765
V3 O4 1.970(6) 2_765
V3 O1 2.2223(16) .
O1 V3 2.2223(16) 2_765
O1 V2 2.2276(15) 2_765
O1 V1 2.2315(14) 2_765
O3 C1 1.413(12) .
O3 V2 1.979(6) 2_765
O4 C2 1.417(10) .
O4 V3 1.970(6) 2_765
O8 C3 1.481(16) .
O8 V3 1.937(7) 2_765
O11 C15 1.288(11) .
O12 C17 1.270(12) .
N1 C8 1.329(10) .
N1 C4 1.330(11) .
N2 C8 1.360(10) .
N2 C9 1.366(10) .
N2 H2 0.8600 .
N3 C9 1.340(10) .
N3 C13 1.365(11) .
C1 H1A 0.9600 .
C1 H1B 0.9600 .
C1 H1C 0.9600 .
C2 H2A 0.9600 .
C2 H2B 0.9600 .
C2 H2C 0.9600 .
C3 H3A 0.9600 .
C3 H3B 0.9600 .
C3 H3C 0.9600 .
C4 C5 1.376(13) .
C4 H4 0.9300 .
C5 C6 1.347(13) .
C5 H5 0.9300 .
C6 C7 1.339(13) .
C6 H6 0.9300 .
C7 C8 1.402(12) .
C7 H7 0.9300 .
C9 C10 1.390(12) .
C10 C11 1.337(12) .
C10 H10 0.9300 .
C11 C12 1.347(14) .
C11 H11 0.9300 .
C12 C13 1.364(14) .
C12 H12 0.9300 .
C13 H13 0.9300 .
C14 C15 1.488(16) .
C14 H14A 0.9600 .
C14 H14B 0.9600 .
C14 H14C 0.9600 .
C15 C16 1.390(17) .
C17 C16 1.370(16) .
C17 C18 1.495(16) .
C18 H18A 0.9600 .
C18 H18B 0.9600 .
C18 H18C 0.9600 .
C16 H16 0.9300 .
